data_7015233
loop_
_publ_author_name
'Babashkina, Maria G.'
'Safin, Damir A.'
'Bolte, Michael'
'Srebro, Monika'
'Mitoraj, Mariusz'
'Uthe, Andr\'e'
'Klein, Axel'
'K\"ockerling, Martin'

_publ_section_title
;
 Intramolecular hydrogen bonding controls 1,3-N,S- vs.
 1,5-S,S'-coordination in Ni(II) complexes of N-thiophosphorylated
 thioureas RNHC(S)NHP(S)(OiPr)2.
;
_journal_issue 13
_journal_name_full 'Dalton transactions (Cambridge, England : 2003)'
_journal_page_first 3142
_journal_page_last 3153
_journal_paper_doi 10.1039/c0dt01382j
_journal_volume 40
_journal_year 2011
_chemical_formula_moiety 'C14 H23 N2 O2 P S2'
_chemical_formula_sum 'C14 H23 N2 O2 P S2'
_chemical_formula_weight 346.43
_chemical_name_systematic ?
_space_group_IT_number 14
_symmetry_cell_setting monoclinic
_symmetry_space_group_name_Hall '-P 2yn'
_symmetry_space_group_name_H-M 'P 1 21/n 1'
_atom_sites_solution_hydrogens geom
_atom_sites_solution_primary direct
_atom_sites_solution_secondary difmap
_audit_creation_method SHELXL-97
_cell_angle_alpha 90.00
_cell_angle_beta 111.187(5)
_cell_angle_gamma 90.00
_cell_formula_units_Z 4
_cell_length_a 9.9075(7)
_cell_length_b 15.1449(7)
_cell_length_c 12.9257(8)
_cell_measurement_reflns_used 8900
_cell_measurement_temperature 173(2)
_cell_measurement_theta_max 26.0
_cell_measurement_theta_min 3.4
_cell_volume 1808.4(2)
_computing_cell_refinement 'X-Area (Stoe & Cie, 2001)'
_computing_data_collection 'X-Area (Stoe & Cie, 2001)'
_computing_data_reduction 'X-Area (Stoe & Cie, 2001)'
_computing_molecular_graphics 'XP in SHELXTL-Plus (Sheldrick, 1991)'
_computing_publication_material SHELXL97
_computing_structure_refinement 'SHELXL97 (Sheldrick, 2008) '
_computing_structure_solution 'SHELXS97 (Sheldrick, 2008) '
_diffrn_ambient_temperature 173(2)
_diffrn_measured_fraction_theta_full 0.996
_diffrn_measured_fraction_theta_max 0.993
_diffrn_measurement_device_type 'STOE IPDS II two-circle-diffractometer'
_diffrn_measurement_method \w
_diffrn_radiation_monochromator graphite
_diffrn_radiation_source 'fine-focus sealed tube'
_diffrn_radiation_type MoK\a
_diffrn_radiation_wavelength 0.71073
_diffrn_reflns_av_R_equivalents 0.0455
_diffrn_reflns_av_sigmaI/netI 0.0400
_diffrn_reflns_limit_h_max 11
_diffrn_reflns_limit_h_min -12
_diffrn_reflns_limit_k_max 18
_diffrn_reflns_limit_k_min -18
_diffrn_reflns_limit_l_max 15
_diffrn_reflns_limit_l_min -15
_diffrn_reflns_number 9964
_diffrn_reflns_theta_full 25.00
_diffrn_reflns_theta_max 25.61
_diffrn_reflns_theta_min 3.48
_diffrn_standards_number 0
_exptl_absorpt_coefficient_mu 0.388
_exptl_absorpt_correction_T_max 0.8827
_exptl_absorpt_correction_T_min 0.8572
_exptl_absorpt_correction_type multi-scan
_exptl_absorpt_process_details 'MULABS (Spek, 2003; Blessing, 1995)'
_exptl_crystal_colour colourless
_exptl_crystal_density_diffrn 1.272
_exptl_crystal_density_method 'not measured'
_exptl_crystal_description block
_exptl_crystal_F_000 736
_exptl_crystal_size_max 0.41
_exptl_crystal_size_mid 0.34
_exptl_crystal_size_min 0.33
_refine_diff_density_max 0.242
_refine_diff_density_min -0.366
_refine_diff_density_rms 0.046
_refine_ls_extinction_method none
_refine_ls_goodness_of_fit_ref 1.028
_refine_ls_hydrogen_treatment mixed
_refine_ls_matrix_type full
_refine_ls_number_parameters 199
_refine_ls_number_reflns 3372
_refine_ls_number_restraints 0
_refine_ls_restrained_S_all 1.028
_refine_ls_R_factor_all 0.0434
_refine_ls_R_factor_gt 0.0328
_refine_ls_shift/su_max 0.001
_refine_ls_shift/su_mean 0.000
_refine_ls_structure_factor_coef Fsqd
_refine_ls_weighting_details 'calc w=1/[\s^2^(Fo^2^)+(0.0520P)^2^+0.0000P] where P=(Fo^2^+2Fc^2^)/3'
_refine_ls_weighting_scheme calc
_refine_ls_wR_factor_gt 0.0845
_refine_ls_wR_factor_ref 0.0871
_reflns_number_gt 2717
_reflns_number_total 3372
_reflns_threshold_expression I>2\s(I)
_cod_data_source_file c0dt01382j.txt
_cod_data_source_block safin43
_cod_depositor_comments
;
The following automatic conversions were performed:
'_symmetry_cell_setting' value 'Monoclinic' changed to 'monoclinic'
according to '/home/saulius/struct/CIF-dictionaries/cif_core.dic'
dictionary named 'cif_core.dic' version 2.4.1 from 2010-06-29.

Automatic conversion script
Id: cif_fix_enum 1555 2011-01-17 13:19:09Z saulius 
;
_cod_original_cell_volume 1808.38(19)
_cod_original_sg_symbol_H-M 'P 21/n'
_cod_database_code 7015233

loop_
_symmetry_equiv_pos_as_xyz
'x, y, z'
'-x+1/2, y+1/2, -z+1/2'
'-x, -y, -z'
'x-1/2, -y-1/2, z-1/2'

loop_
_atom_site_label
_atom_site_type_symbol
_atom_site_fract_x
_atom_site_fract_y
_atom_site_fract_z
_atom_site_U_iso_or_equiv
_atom_site_adp_type
_atom_site_occupancy
_atom_site_symmetry_multiplicity
_atom_site_calc_flag
_atom_site_refinement_flags
_atom_site_disorder_assembly
_atom_site_disorder_group
P1 P 0.63052(5) 0.46319(3) 0.77343(4) 0.02682(13) Uani 1 1 d . . .
S1 S 0.71938(5) 0.35502(3) 0.83979(4) 0.03667(14) Uani 1 1 d . . .
S2 S 0.38285(5) 0.61488(3) 0.92180(4) 0.03057(13) Uani 1 1 d . . .
N1 N 0.53724(16) 0.50659(10) 0.84669(14) 0.0280(3) Uani 1 1 d . . .
H1 H 0.542(2) 0.4783(14) 0.9003(19) 0.034(6) Uiso 1 1 d . . .
N2 N 0.47678(19) 0.64130(11) 0.75755(14) 0.0362(4) Uani 1 1 d . . .
H2 H 0.526(3) 0.6270(17) 0.722(2) 0.058(8) Uiso 1 1 d . . .
O1 O 0.52301(14) 0.46261(8) 0.64963(11) 0.0347(3) Uani 1 1 d . . .
O2 O 0.72980(12) 0.53988(8) 0.75844(10) 0.0282(3) Uani 1 1 d . . .
C1 C 0.46908(17) 0.58740(11) 0.83687(14) 0.0264(4) Uani 1 1 d . . .
C2 C 0.4208(2) 0.39039(15) 0.60328(18) 0.0486(6) Uani 1 1 d . . .
H2A H 0.4141 0.3523 0.6645 0.058 Uiso 1 1 calc R . .
C3 C 0.4759(4) 0.33779(17) 0.5297(2) 0.0773(9) Uani 1 1 d . . .
H3A H 0.5691 0.3113 0.5740 0.116 Uiso 1 1 calc R . .
H3B H 0.4883 0.3764 0.4730 0.116 Uiso 1 1 calc R . .
H3C H 0.4064 0.2910 0.4938 0.116 Uiso 1 1 calc R . .
C4 C 0.2759(3) 0.4337(2) 0.5422(2) 0.0775(9) Uani 1 1 d . . .
H4A H 0.2451 0.4668 0.5949 0.116 Uiso 1 1 calc R . .
H4B H 0.2038 0.3882 0.5063 0.116 Uiso 1 1 calc R . .
H4C H 0.2850 0.4740 0.4858 0.116 Uiso 1 1 calc R . .
C5 C 0.87486(18) 0.55863(12) 0.84195(16) 0.0328(4) Uani 1 1 d . . .
H5 H 0.9320 0.5026 0.8601 0.039 Uiso 1 1 calc R . .
C6 C 0.8626(2) 0.59529(15) 0.94587(18) 0.0458(5) Uani 1 1 d . . .
H6A H 0.8170 0.5514 0.9785 0.069 Uiso 1 1 calc R . .
H6B H 0.8033 0.6490 0.9281 0.069 Uiso 1 1 calc R . .
H6C H 0.9593 0.6095 0.9990 0.069 Uiso 1 1 calc R . .
C7 C 0.9443(2) 0.62073(14) 0.7854(2) 0.0459(5) Uani 1 1 d . . .
H7A H 0.9493 0.5925 0.7187 0.069 Uiso 1 1 calc R . .
H7B H 1.0423 0.6353 0.8361 0.069 Uiso 1 1 calc R . .
H7C H 0.8867 0.6749 0.7646 0.069 Uiso 1 1 calc R . .
C11 C 0.4248(2) 0.73134(13) 0.74428(17) 0.0358(4) Uani 1 1 d . . .
C12 C 0.2848(2) 0.75019(15) 0.67588(18) 0.0440(5) Uani 1 1 d . . .
C13 C 0.2433(3) 0.84012(18) 0.6652(2) 0.0565(7) Uani 1 1 d . . .
H13 H 0.1481 0.8561 0.6182 0.068 Uiso 1 1 calc R . .
C14 C 0.3394(3) 0.90476(16) 0.7223(2) 0.0588(7) Uani 1 1 d . . .
H14 H 0.3093 0.9647 0.7145 0.071 Uiso 1 1 calc R . .
C15 C 0.4759(3) 0.88401(15) 0.7891(2) 0.0576(6) Uani 1 1 d . . .
H15 H 0.5409 0.9292 0.8280 0.069 Uiso 1 1 calc R . .
C16 C 0.5206(2) 0.79650(14) 0.8007(2) 0.0463(5) Uani 1 1 d . . .
H16 H 0.6165 0.7815 0.8472 0.056 Uiso 1 1 calc R . .
C17 C 0.1840(3) 0.6798(2) 0.6156(2) 0.0669(7) Uani 1 1 d . . .
H17A H 0.2234 0.6492 0.5660 0.100 Uiso 1 1 calc R . .
H17B H 0.0901 0.7059 0.5719 0.100 Uiso 1 1 calc R . .
H17C H 0.1714 0.6376 0.6689 0.100 Uiso 1 1 calc R . .

loop_
_atom_site_aniso_label
_atom_site_aniso_U_11
_atom_site_aniso_U_22
_atom_site_aniso_U_33
_atom_site_aniso_U_23
_atom_site_aniso_U_13
_atom_site_aniso_U_12
P1 0.0296(2) 0.0267(2) 0.0238(2) -0.00001(18) 0.00933(19) 0.00093(17)
S1 0.0454(3) 0.0281(2) 0.0370(3) 0.0030(2) 0.0155(2) 0.00712(19)
S2 0.0324(2) 0.0334(2) 0.0304(2) 0.00647(19) 0.01672(19) 0.00475(17)
N1 0.0331(8) 0.0265(7) 0.0263(8) 0.0052(7) 0.0129(7) 0.0020(6)
N2 0.0456(10) 0.0369(9) 0.0346(9) 0.0141(7) 0.0248(8) 0.0153(7)
O1 0.0388(7) 0.0355(7) 0.0245(7) -0.0030(5) 0.0051(6) -0.0043(5)
O2 0.0245(6) 0.0329(6) 0.0260(7) 0.0036(5) 0.0078(5) 0.0001(5)
C1 0.0238(8) 0.0301(8) 0.0234(9) 0.0022(7) 0.0064(7) -0.0003(6)
C2 0.0559(13) 0.0543(13) 0.0290(11) -0.0012(10) 0.0075(9) -0.0274(10)
C3 0.127(3) 0.0459(14) 0.0453(15) -0.0170(12) 0.0141(17) 0.0004(15)
C4 0.0425(13) 0.122(3) 0.0569(17) 0.0030(17) 0.0047(12) -0.0217(15)
C5 0.0232(8) 0.0333(9) 0.0362(11) 0.0038(8) 0.0039(8) 0.0041(7)
C6 0.0416(11) 0.0522(13) 0.0343(11) -0.0045(10) 0.0026(9) -0.0006(9)
C7 0.0354(10) 0.0448(11) 0.0549(14) 0.0062(10) 0.0132(10) -0.0050(8)
C11 0.0407(10) 0.0413(11) 0.0342(10) 0.0184(9) 0.0239(9) 0.0160(8)
C12 0.0414(11) 0.0591(13) 0.0369(12) 0.0149(10) 0.0207(9) 0.0145(9)
C13 0.0585(14) 0.0712(17) 0.0478(14) 0.0290(12) 0.0289(12) 0.0379(13)
C14 0.0800(17) 0.0463(13) 0.0640(17) 0.0232(12) 0.0429(15) 0.0273(13)
C15 0.0730(16) 0.0397(12) 0.0681(17) 0.0133(11) 0.0349(14) 0.0080(11)
C16 0.0482(12) 0.0405(11) 0.0546(14) 0.0153(10) 0.0237(11) 0.0082(9)
C17 0.0523(14) 0.088(2) 0.0534(16) 0.0073(14) 0.0102(13) 0.0046(13)

loop_
_atom_type_symbol
_atom_type_description
_atom_type_scat_dispersion_real
_atom_type_scat_dispersion_imag
_atom_type_scat_source
C C 0.0033 0.0016 'International Tables Vol C Tables 4.2.6.8 and 6.1.1.4'
H H 0.0000 0.0000 'International Tables Vol C Tables 4.2.6.8 and 6.1.1.4'
N N 0.0061 0.0033 'International Tables Vol C Tables 4.2.6.8 and 6.1.1.4'
O O 0.0106 0.0060 'International Tables Vol C Tables 4.2.6.8 and 6.1.1.4'
P P 0.1023 0.0942 'International Tables Vol C Tables 4.2.6.8 and 6.1.1.4'
S S 0.1246 0.1234 'International Tables Vol C Tables 4.2.6.8 and 6.1.1.4'

loop_
_geom_angle_atom_site_label_1
_geom_angle_atom_site_label_2
_geom_angle_atom_site_label_3
_geom_angle
_geom_angle_site_symmetry_1
_geom_angle_site_symmetry_3
_geom_angle_publ_flag
O1 P1 O2 95.88(7) . . ?
O1 P1 N1 105.57(8) . . ?
O2 P1 N1 106.01(7) . . ?
O1 P1 S1 119.07(5) . . ?
O2 P1 S1 118.66(5) . . ?
N1 P1 S1 109.94(6) . . ?
C1 N1 P1 130.23(14) . . ?
C1 N1 H1 115.5(15) . . ?
P1 N1 H1 113.8(15) . . ?
C1 N2 C11 123.46(16) . . ?
C1 N2 H2 119.2(18) . . ?
C11 N2 H2 116.4(18) . . ?
C2 O1 P1 122.40(12) . . ?
C5 O2 P1 122.39(11) . . ?
N2 C1 N1 116.81(16) . . ?
N2 C1 S2 122.53(14) . . ?
N1 C1 S2 120.66(13) . . ?
O1 C2 C3 107.6(2) . . ?
O1 C2 C4 106.0(2) . . ?
C3 C2 C4 113.3(2) . . ?
O1 C2 H2A 109.9 . . ?
C3 C2 H2A 109.9 . . ?
C4 C2 H2A 109.9 . . ?
C2 C3 H3A 109.5 . . ?
C2 C3 H3B 109.5 . . ?
H3A C3 H3B 109.5 . . ?
C2 C3 H3C 109.5 . . ?
H3A C3 H3C 109.5 . . ?
H3B C3 H3C 109.5 . . ?
C2 C4 H4A 109.5 . . ?
C2 C4 H4B 109.5 . . ?
H4A C4 H4B 109.5 . . ?
C2 C4 H4C 109.5 . . ?
H4A C4 H4C 109.5 . . ?
H4B C4 H4C 109.5 . . ?
O2 C5 C6 110.65(15) . . ?
O2 C5 C7 105.08(15) . . ?
C6 C5 C7 113.84(18) . . ?
O2 C5 H5 109.0 . . ?
C6 C5 H5 109.0 . . ?
C7 C5 H5 109.0 . . ?
C5 C6 H6A 109.5 . . ?
C5 C6 H6B 109.5 . . ?
H6A C6 H6B 109.5 . . ?
C5 C6 H6C 109.5 . . ?
H6A C6 H6C 109.5 . . ?
H6B C6 H6C 109.5 . . ?
C5 C7 H7A 109.5 . . ?
C5 C7 H7B 109.5 . . ?
H7A C7 H7B 109.5 . . ?
C5 C7 H7C 109.5 . . ?
H7A C7 H7C 109.5 . . ?
H7B C7 H7C 109.5 . . ?
C12 C11 C16 122.09(19) . . ?
C12 C11 N2 120.3(2) . . ?
C16 C11 N2 117.62(17) . . ?
C11 C12 C13 116.9(2) . . ?
C11 C12 C17 121.4(2) . . ?
C13 C12 C17 121.7(2) . . ?
C14 C13 C12 120.7(2) . . ?
C14 C13 H13 119.6 . . ?
C12 C13 H13 119.6 . . ?
C15 C14 C13 121.0(2) . . ?
C15 C14 H14 119.5 . . ?
C13 C14 H14 119.5 . . ?
C14 C15 C16 119.8(3) . . ?
C14 C15 H15 120.1 . . ?
C16 C15 H15 120.1 . . ?
C11 C16 C15 119.5(2) . . ?
C11 C16 H16 120.2 . . ?
C15 C16 H16 120.2 . . ?
C12 C17 H17A 109.5 . . ?
C12 C17 H17B 109.5 . . ?
H17A C17 H17B 109.5 . . ?
C12 C17 H17C 109.5 . . ?
H17A C17 H17C 109.5 . . ?
H17B C17 H17C 109.5 . . ?

loop_
_geom_bond_atom_site_label_1
_geom_bond_atom_site_label_2
_geom_bond_distance
_geom_bond_site_symmetry_2
_geom_bond_publ_flag
P1 O1 1.5695(13) . ?
P1 O2 1.5786(12) . ?
P1 N1 1.6779(16) . ?
P1 S1 1.9102(7) . ?
S2 C1 1.6691(18) . ?
N1 C1 1.381(2) . ?
N1 H1 0.80(2) . ?
N2 C1 1.334(2) . ?
N2 C11 1.446(2) . ?
N2 H2 0.81(3) . ?
O1 C2 1.464(2) . ?
O2 C5 1.480(2) . ?
C2 C3 1.487(4) . ?
C2 C4 1.515(4) . ?
C2 H2A 1.0000 . ?
C3 H3A 0.9800 . ?
C3 H3B 0.9800 . ?
C3 H3C 0.9800 . ?
C4 H4A 0.9800 . ?
C4 H4B 0.9800 . ?
C4 H4C 0.9800 . ?
C5 C6 1.499(3) . ?
C5 C7 1.502(3) . ?
C5 H5 1.0000 . ?
C6 H6A 0.9800 . ?
C6 H6B 0.9800 . ?
C6 H6C 0.9800 . ?
C7 H7A 0.9800 . ?
C7 H7B 0.9800 . ?
C7 H7C 0.9800 . ?
C11 C12 1.378(3) . ?
C11 C16 1.381(3) . ?
C12 C13 1.415(3) . ?
C12 C17 1.476(4) . ?
C13 C14 1.379(4) . ?
C13 H13 0.9500 . ?
C14 C15 1.352(4) . ?
C14 H14 0.9500 . ?
C15 C16 1.388(3) . ?
C15 H15 0.9500 . ?
C16 H16 0.9500 . ?
C17 H17A 0.9800 . ?
C17 H17B 0.9800 . ?
C17 H17C 0.9800 . ?

loop_
_geom_hbond_atom_site_label_D
_geom_hbond_atom_site_label_H
_geom_hbond_atom_site_label_A
_geom_hbond_distance_DH
_geom_hbond_distance_HA
_geom_hbond_distance_DA
_geom_hbond_angle_DHA
_geom_hbond_site_symmetry_A
N1 H1 S2 0.80(2) 2.57(2) 3.3545(17) 167.6(19) 3_667
N2 H2 O1 0.81(3) 2.66(3) 3.153(2) 121(2) .
N2 H2 O1 0.81(3) 2.66(3) 3.153(2) 121(2) .

loop_
_geom_torsion_atom_site_label_1
_geom_torsion_atom_site_label_2
_geom_torsion_atom_site_label_3
_geom_torsion_atom_site_label_4
_geom_torsion
_geom_torsion_site_symmetry_1
_geom_torsion_site_symmetry_2
_geom_torsion_site_symmetry_3
_geom_torsion_site_symmetry_4
_geom_torsion_publ_flag
O1 P1 N1 C1 -57.87(17) . . . . ?
O2 P1 N1 C1 43.11(17) . . . . ?
S1 P1 N1 C1 172.52(14) . . . . ?
O2 P1 O1 C2 165.85(15) . . . . ?
N1 P1 O1 C2 -85.70(16) . . . . ?
S1 P1 O1 C2 38.35(17) . . . . ?
O1 P1 O2 C5 -165.23(13) . . . . ?
N1 P1 O2 C5 86.70(13) . . . . ?
S1 P1 O2 C5 -37.43(14) . . . . ?
C11 N2 C1 N1 -173.16(17) . . . . ?
C11 N2 C1 S2 6.5(3) . . . . ?
P1 N1 C1 N2 -0.2(3) . . . . ?
P1 N1 C1 S2 -179.83(10) . . . . ?
P1 O1 C2 C3 -106.02(19) . . . . ?
P1 O1 C2 C4 132.44(17) . . . . ?
P1 O2 C5 C6 -69.05(18) . . . . ?
P1 O2 C5 C7 167.65(12) . . . . ?
C1 N2 C11 C12 -91.4(2) . . . . ?
C1 N2 C11 C16 89.6(2) . . . . ?
C16 C11 C12 C13 0.4(3) . . . . ?
N2 C11 C12 C13 -178.51(17) . . . . ?
C16 C11 C12 C17 179.6(2) . . . . ?
N2 C11 C12 C17 0.7(3) . . . . ?
C11 C12 C13 C14 -0.7(3) . . . . ?
C17 C12 C13 C14 -179.9(2) . . . . ?
C12 C13 C14 C15 0.5(4) . . . . ?
C13 C14 C15 C16 0.1(4) . . . . ?
C12 C11 C16 C15 0.1(3) . . . . ?
N2 C11 C16 C15 179.07(19) . . . . ?
C14 C15 C16 C11 -0.4(4) . . . . ?

loop_
_cod_related_entry_id
_cod_related_entry_database
_cod_related_entry_code
1 ChemSpider 30652801
